data_7235136
loop_
_publ_author_name
'Ying-Jiao Yang'
'Meng-Jie Wang'
'Kou-Lin Zhang'

_publ_section_title
;
 A novel photoluminescent Cd(ii)-organic framework exhibiting rapid and
 efficient multi-responsive fluorescence sensing for trace amounts of Fe3+
 ions and some NACs, especially for 4-nitroaniline and
 2-methyl-4-nitroaniline
;
_journal_name_full 'Journal of Materials Chemistry C'
_journal_page_first 11404
_journal_page_last 11418
_journal_paper_doi 10.1039/C6TC04195G
_journal_volume 4
_journal_year 2016
_chemical_formula_sum 'C17 H19 Cd N5 O5 S'
_chemical_formula_weight 517.83
_space_group_IT_number 2
_space_group_name_Hall '-P 1'
_space_group_name_H-M_alt 'P -1'
_symmetry_cell_setting triclinic
_symmetry_space_group_name_H-M 'P -1'
_atom_sites_solution_hydrogens geom
_atom_sites_solution_primary direct
_atom_sites_solution_secondary difmap
_cell_angle_alpha 106.6200(10)
_cell_angle_beta 92.7750(10)
_cell_angle_gamma 100.4390(10)
_cell_formula_units_Z 2
_cell_length_a 8.6563(9)
_cell_length_b 9.0640(9)
_cell_length_c 13.2673(13)
_cell_measurement_reflns_used 7388
_cell_measurement_temperature 296(2)
_cell_measurement_theta_max 27.5375
_cell_measurement_theta_min 2.3952
_cell_volume 975.40(17)
_computing_cell_refinement 'SAINT (Bruker, 2005)'
_computing_data_collection 'APEX2 (Bruker, 2005)'
_computing_data_reduction 'SAINT (Bruker, 2005)'
_computing_molecular_graphics 'Diamond (CRYSTAL IMPACT, 2001)'
_computing_publication_material 'publCIF (Westrip, 2010)'
_computing_structure_refinement 'SHELXL-97 (Sheldrick, 2008)'
_computing_structure_solution 'SHELXS-97 (Sheldrick, 2008)'
_diffrn_ambient_temperature 296(2)
_diffrn_detector_area_resol_mean 8.3
_diffrn_measured_fraction_theta_full 0.991
_diffrn_measured_fraction_theta_max 0.991
_diffrn_measurement_device_type 'Bruker APEXII area-detector'
_diffrn_measurement_method '\f and \w'
_diffrn_radiation_monochromator graphite
_diffrn_radiation_source 'fine-focus sealed tube'
_diffrn_radiation_type MoK\a
_diffrn_radiation_wavelength 0.71073
_diffrn_reflns_av_R_equivalents 0.0359
_diffrn_reflns_av_unetI/netI 0.0447
_diffrn_reflns_limit_h_max 10
_diffrn_reflns_limit_h_min -10
_diffrn_reflns_limit_k_max 10
_diffrn_reflns_limit_k_min -10
_diffrn_reflns_limit_l_max 15
_diffrn_reflns_limit_l_min -15
_diffrn_reflns_number 6992
_diffrn_reflns_theta_full 25.00
_diffrn_reflns_theta_max 25.00
_diffrn_reflns_theta_min 1.61
_exptl_absorpt_coefficient_mu 1.267
_exptl_absorpt_correction_T_max 0.729
_exptl_absorpt_correction_T_min 0.673
_exptl_absorpt_correction_type multi-scan
_exptl_absorpt_process_details '(SADABS; Sheldrick, 1996)'
_exptl_crystal_colour white
_exptl_crystal_density_diffrn 1.763
_exptl_crystal_density_method 'not measured'
_exptl_crystal_description block
_exptl_crystal_F_000 520
_exptl_crystal_size_max 0.32
_exptl_crystal_size_mid 0.28
_exptl_crystal_size_min 0.25
_refine_diff_density_max 1.753
_refine_diff_density_min -2.001
_refine_diff_density_rms 0.132
_refine_ls_extinction_method none
_refine_ls_goodness_of_fit_ref 1.075
_refine_ls_hydrogen_treatment mixed
_refine_ls_matrix_type full
_refine_ls_number_parameters 226
_refine_ls_number_reflns 3417
_refine_ls_number_restraints 1
_refine_ls_restrained_S_all 1.076
_refine_ls_R_factor_all 0.0390
_refine_ls_R_factor_gt 0.0383
_refine_ls_shift/su_max 0.001
_refine_ls_shift/su_mean 0.000
_refine_ls_structure_factor_coef Fsqd
_refine_ls_weighting_details 'calc w=1/[\s^2^(Fo^2^)+(0.0497P)^2^+2.6049P] where P=(Fo^2^+2Fc^2^)/3'
_refine_ls_weighting_scheme calc
_refine_ls_wR_factor_gt 0.1043
_refine_ls_wR_factor_ref 0.1050
_reflns_number_gt 3317
_reflns_number_total 3417
_reflns_threshold_expression >2sigma(I)
_cod_data_source_file J-Mater-Chem-C-2016-4-11404.cif
_cod_data_source_block sjj3
_cod_original_sg_symbol_H-M P-1
_cod_database_code 7235136

loop_
_symmetry_equiv_pos_as_xyz
'x, y, z'
'-x, -y, -z'

loop_
_atom_site_label
_atom_site_type_symbol
_atom_site_fract_x
_atom_site_fract_y
_atom_site_fract_z
_atom_site_U_iso_or_equiv
_atom_site_adp_type
_atom_site_occupancy
_atom_site_symmetry_multiplicity
_atom_site_calc_flag
_atom_site_refinement_flags
_atom_site_disorder_assembly
_atom_site_disorder_group
C1 C 1.2805(4) 0.4033(4) 0.4727(3) 0.0247(8) Uani 1 1 d . . .
C2 C 1.2377(4) 0.3290(4) 0.3554(3) 0.0236(8) Uani 1 1 d . . .
C3 C 1.0804(5) 0.3090(4) 0.3155(3) 0.0255(8) Uani 1 1 d . . .
H3 H 1.0097 0.3523 0.3599 0.031 Uiso 1 1 calc R . .
C4 C 1.0281(5) 0.2253(5) 0.2106(3) 0.0280(8) Uani 1 1 d . . .
C5 C 1.1335(5) 0.1633(5) 0.1433(3) 0.0317(9) Uani 1 1 d . . .
H5 H 1.0989 0.1078 0.0729 0.038 Uiso 1 1 calc R . .
C6 C 1.2921(5) 0.1844(5) 0.1815(4) 0.0341(9) Uani 1 1 d . . .
H6 H 1.3626 0.1435 0.1360 0.041 Uiso 1 1 calc R . .
C7 C 1.3456(5) 0.2660(5) 0.2871(3) 0.0264(8) Uani 1 1 d . . .
C8 C 0.9417(6) 0.8600(6) 0.3215(5) 0.0491(5) Uani 1 1 d . . .
H8 H 0.8738 0.8914 0.2791 0.059 Uiso 1 1 calc R . .
C9 C 1.0819(6) 0.9458(6) 0.3713(5) 0.0491(5) Uani 1 1 d . . .
H9 H 1.1285 1.0458 0.3695 0.059 Uiso 1 1 calc R . .
C10 C 1.0398(6) 0.7217(6) 0.4039(5) 0.0491(5) Uani 1 1 d . . .
H10 H 1.0549 0.6391 0.4292 0.059 Uiso 1 1 calc R . .
C11 C 1.2866(6) 0.9086(6) 0.5011(5) 0.0491(5) Uani 1 1 d . . .
H11A H 1.2700 0.9915 0.5621 0.059 Uiso 1 1 calc R . .
H11B H 1.3024 0.8206 0.5255 0.059 Uiso 1 1 calc R . .
C12 C 1.4295(6) 0.9656(6) 0.4581(5) 0.0491(5) Uani 1 1 d . . .
H12A H 1.4103 1.0455 0.4264 0.059 Uiso 1 1 calc R . .
H12B H 1.4541 0.8794 0.4029 0.059 Uiso 1 1 calc R . .
C13 C 0.5776(7) 0.6944(8) 0.1375(5) 0.0582(15) Uani 1 1 d . . .
H13 H 0.6800 0.7238 0.1216 0.070 Uiso 1 1 calc R . .
C14 C 0.3813(6) 0.5961(6) 0.2060(4) 0.0438(11) Uani 1 1 d . . .
H14 H 0.3206 0.5449 0.2467 0.053 Uiso 1 1 calc R . .
C15 C 0.4462(7) 0.7240(9) 0.0937(5) 0.0654(18) Uani 1 1 d . . .
H15 H 0.4417 0.7774 0.0436 0.078 Uiso 1 1 calc R . .
C16 C 0.1534(6) 0.6480(8) 0.1078(5) 0.0574(15) Uani 1 1 d . . .
H16A H 0.1395 0.7410 0.0890 0.069 Uiso 1 1 calc R . .
H16B H 0.0955 0.6442 0.1681 0.069 Uiso 1 1 calc R . .
C17 C 0.0868(5) 0.5046(7) 0.0165(4) 0.0498(13) Uani 1 1 d . . .
H17A H 0.0974 0.4114 0.0361 0.060 Uiso 1 1 calc R . .
H17B H 0.1469 0.5066 -0.0431 0.060 Uiso 1 1 calc R . .
Cd1 Cd 0.68943(3) 0.52602(3) 0.31082(2) 0.02528(13) Uani 1 1 d U . .
N1 N 1.5064(4) 0.2918(4) 0.3229(3) 0.0297(7) Uani 1 1 d . . .
H1A H 1.5717 0.2573 0.2796 0.036 Uiso 1 1 calc R . .
H1B H 1.5395 0.3421 0.3879 0.036 Uiso 1 1 calc R . .
N2 N 0.9142(5) 0.7188(5) 0.3430(4) 0.0491(5) Uani 1 1 d U . .
N3 N 1.1428(5) 0.8580(5) 0.4250(4) 0.0491(5) Uani 1 1 d . . .
N4 N 0.5357(4) 0.6141(5) 0.2090(3) 0.0376(8) Uani 1 1 d . . .
N5 N 0.3218(5) 0.6601(6) 0.1375(4) 0.0469(10) Uani 1 1 d . . .
O1 O 1.2066(3) 0.5040(3) 0.5222(2) 0.0295(6) Uani 1 1 d . . .
O2 O 1.3830(3) 0.3543(4) 0.5190(2) 0.0319(6) Uani 1 1 d . . .
O3 O 0.7928(4) 0.3547(4) 0.1844(2) 0.0367(7) Uani 1 1 d . . .
O4 O 0.7386(4) 0.1138(4) 0.2316(3) 0.0418(7) Uani 1 1 d . . .
O5 O 0.8064(4) 0.1102(5) 0.0544(3) 0.0530(10) Uani 1 1 d . . .
S1 S 0.82513(11) 0.19544(12) 0.16549(8) 0.0290(2) Uani 1 1 d . . .

loop_
_atom_site_aniso_label
_atom_site_aniso_U_11
_atom_site_aniso_U_22
_atom_site_aniso_U_33
_atom_site_aniso_U_23
_atom_site_aniso_U_13
_atom_site_aniso_U_12
C1 0.0224(18) 0.0249(18) 0.0247(19) 0.0076(15) 0.0022(15) -0.0008(15)
C2 0.0248(19) 0.0209(17) 0.0244(19) 0.0071(15) 0.0020(15) 0.0028(14)
C3 0.0254(19) 0.0262(19) 0.0254(19) 0.0072(15) 0.0051(15) 0.0065(15)
C4 0.027(2) 0.029(2) 0.026(2) 0.0049(16) 0.0018(16) 0.0067(16)
C5 0.030(2) 0.036(2) 0.024(2) 0.0004(17) 0.0025(16) 0.0070(17)
C6 0.028(2) 0.038(2) 0.033(2) 0.0034(18) 0.0084(17) 0.0079(17)
C7 0.0231(19) 0.0262(19) 0.030(2) 0.0099(16) 0.0039(16) 0.0028(15)
C8 0.0364(9) 0.0441(9) 0.0662(12) 0.0258(9) -0.0114(8) -0.0037(7)
C9 0.0364(9) 0.0441(9) 0.0662(12) 0.0258(9) -0.0114(8) -0.0037(7)
C10 0.0364(9) 0.0441(9) 0.0662(12) 0.0258(9) -0.0114(8) -0.0037(7)
C11 0.0364(9) 0.0441(9) 0.0662(12) 0.0258(9) -0.0114(8) -0.0037(7)
C12 0.0364(9) 0.0441(9) 0.0662(12) 0.0258(9) -0.0114(8) -0.0037(7)
C13 0.038(3) 0.086(4) 0.060(4) 0.044(3) -0.003(2) 0.003(3)
C14 0.039(3) 0.055(3) 0.045(3) 0.027(2) 0.002(2) 0.011(2)
C15 0.048(3) 0.099(5) 0.065(4) 0.058(4) -0.006(3) 0.002(3)
C16 0.039(3) 0.083(4) 0.063(4) 0.033(3) 0.001(2) 0.028(3)
C17 0.031(3) 0.081(4) 0.052(3) 0.039(3) 0.004(2) 0.017(2)
Cd1 0.02200(18) 0.02942(19) 0.02340(19) 0.00757(12) -0.00051(12) 0.00403(12)
N1 0.0217(16) 0.0346(18) 0.0297(18) 0.0058(14) 0.0038(14) 0.0039(14)
N2 0.0364(9) 0.0441(9) 0.0662(12) 0.0258(9) -0.0114(8) -0.0037(7)
N3 0.0364(9) 0.0441(9) 0.0662(12) 0.0258(9) -0.0114(8) -0.0037(7)
N4 0.0324(19) 0.045(2) 0.038(2) 0.0159(17) -0.0027(16) 0.0094(16)
N5 0.035(2) 0.063(3) 0.050(2) 0.028(2) -0.0048(18) 0.0153(19)
O1 0.0296(15) 0.0337(15) 0.0239(14) 0.0054(12) 0.0005(11) 0.0087(12)
O2 0.0310(15) 0.0398(16) 0.0273(15) 0.0105(12) -0.0001(12) 0.0133(13)
O3 0.0415(17) 0.0413(17) 0.0347(16) 0.0149(14) 0.0119(13) 0.0193(14)
O4 0.0303(16) 0.0386(17) 0.058(2) 0.0172(15) 0.0074(14) 0.0066(13)
O5 0.0416(19) 0.073(2) 0.0288(17) -0.0152(16) -0.0071(14) 0.0232(18)
S1 0.0250(5) 0.0326(5) 0.0252(5) 0.0006(4) -0.0004(4) 0.0091(4)

loop_
_atom_type_symbol
_atom_type_description
_atom_type_scat_dispersion_real
_atom_type_scat_dispersion_imag
_atom_type_scat_source
C C 0.0033 0.0016 'International Tables Vol C Tables 4.2.6.8 and 6.1.1.4'
H H 0.0000 0.0000 'International Tables Vol C Tables 4.2.6.8 and 6.1.1.4'
Cd Cd -0.8075 1.2024 'International Tables Vol C Tables 4.2.6.8 and 6.1.1.4'
N N 0.0061 0.0033 'International Tables Vol C Tables 4.2.6.8 and 6.1.1.4'
O O 0.0106 0.0060 'International Tables Vol C Tables 4.2.6.8 and 6.1.1.4'
S S 0.1246 0.1234 'International Tables Vol C Tables 4.2.6.8 and 6.1.1.4'

loop_
_geom_angle_atom_site_label_1
_geom_angle_atom_site_label_2
_geom_angle_atom_site_label_3
_geom_angle
_geom_angle_site_symmetry_1
_geom_angle_site_symmetry_3
O1 C1 O2 122.3(4) . .
O1 C1 C2 119.1(3) . .
O2 C1 C2 118.4(3) . .
O1 C1 Cd1 63.4(2) . 2_766
O2 C1 Cd1 59.8(2) . 2_766
C2 C1 Cd1 166.1(3) . 2_766
C3 C2 C7 119.3(4) . .
C3 C2 C1 117.7(3) . .
C7 C2 C1 122.7(3) . .
C4 C3 C2 120.9(4) . .
C4 C3 H3 119.5 . .
C2 C3 H3 119.5 . .
C5 C4 C3 119.9(4) . .
C5 C4 S1 121.0(3) . .
C3 C4 S1 119.1(3) . .
C4 C5 C6 119.9(4) . .
C4 C5 H5 120.0 . .
C6 C5 H5 120.0 . .
C7 C6 C5 120.8(4) . .
C7 C6 H6 119.6 . .
C5 C6 H6 119.6 . .
C6 C7 N1 119.9(4) . .
C6 C7 C2 119.1(4) . .
N1 C7 C2 120.9(4) . .
C9 C8 N2 109.4(5) . .
C9 C8 H8 125.3 . .
N2 C8 H8 125.3 . .
C8 C9 N3 106.7(4) . .
C8 C9 H9 126.7 . .
N3 C9 H9 126.7 . .
N2 C10 N3 111.5(5) . .
N2 C10 H10 124.2 . .
N3 C10 H10 124.2 . .
C12 C11 N3 114.1(5) . .
C12 C11 H11A 108.7 . .
N3 C11 H11A 108.7 . .
C12 C11 H11B 108.7 . .
N3 C11 H11B 108.7 . .
H11A C11 H11B 107.6 . .
C11 C12 C12 112.5(6) . 2_876
C11 C12 H12A 109.1 . .
C12 C12 H12A 109.1 2_876 .
C11 C12 H12B 109.1 . .
C12 C12 H12B 109.1 2_876 .
H12A C12 H12B 107.8 . .
C15 C13 N4 109.3(5) . .
C15 C13 H13 125.3 . .
N4 C13 H13 125.3 . .
N4 C14 N5 112.0(4) . .
N4 C14 H14 124.0 . .
N5 C14 H14 124.0 . .
C13 C15 N5 106.5(5) . .
C13 C15 H15 126.8 . .
N5 C15 H15 126.8 . .
N5 C16 C17 112.0(5) . .
N5 C16 H16A 109.2 . .
C17 C16 H16A 109.2 . .
N5 C16 H16B 109.2 . .
C17 C16 H16B 109.2 . .
H16A C16 H16B 107.9 . .
C16 C17 C17 111.8(6) . 2_565
C16 C17 H17A 109.3 . .
C17 C17 H17A 109.3 2_565 .
C16 C17 H17B 109.3 . .
C17 C17 H17B 109.3 2_565 .
H17A C17 H17B 107.9 . .
N4 Cd1 O3 100.53(13) . .
N4 Cd1 N2 100.02(15) . .
O3 Cd1 N2 92.81(15) . .
N4 Cd1 O2 100.65(12) . 2_766
O3 Cd1 O2 157.79(11) . 2_766
N2 Cd1 O2 90.05(15) . 2_766
N4 Cd1 O1 155.11(12) . 2_766
O3 Cd1 O1 104.08(10) . 2_766
N2 Cd1 O1 82.55(13) . 2_766
O2 Cd1 O1 54.48(9) 2_766 2_766
N4 Cd1 N1 100.78(13) . 1_455
O3 Cd1 N1 85.64(11) . 1_455
N2 Cd1 N1 159.07(14) . 1_455
O2 Cd1 N1 83.90(11) 2_766 1_455
O1 Cd1 N1 77.62(11) 2_766 1_455
N4 Cd1 C1 128.00(13) . 2_766
O3 Cd1 C1 131.33(11) . 2_766
N2 Cd1 C1 83.13(14) . 2_766
O2 Cd1 C1 27.47(11) 2_766 2_766
O1 Cd1 C1 27.26(11) 2_766 2_766
N1 Cd1 C1 82.31(11) 1_455 2_766
C7 N1 Cd1 119.9(3) . 1_655
C7 N1 H1A 120.0 . .
Cd1 N1 H1A 74.1 1_655 .
C7 N1 H1B 120.0 . .
Cd1 N1 H1B 77.0 1_655 .
H1A N1 H1B 120.0 . .
C10 N2 C8 105.4(4) . .
C10 N2 Cd1 123.1(3) . .
C8 N2 Cd1 130.8(3) . .
C10 N3 C9 106.9(4) . .
C10 N3 C11 125.7(4) . .
C9 N3 C11 127.0(4) . .
C14 N4 C13 105.2(4) . .
C14 N4 Cd1 125.4(3) . .
C13 N4 Cd1 129.3(3) . .
C14 N5 C15 106.9(4) . .
C14 N5 C16 125.9(5) . .
C15 N5 C16 126.9(4) . .
C1 O1 Cd1 89.4(2) . 2_766
C1 O2 Cd1 92.7(2) . 2_766
S1 O3 Cd1 137.03(18) . .
O5 S1 O4 115.2(2) . .
O5 S1 O3 111.9(2) . .
O4 S1 O3 111.04(18) . .
O5 S1 C4 106.9(2) . .
O4 S1 C4 106.04(19) . .
O3 S1 C4 104.99(19) . .

loop_
_geom_bond_atom_site_label_1
_geom_bond_atom_site_label_2
_geom_bond_distance
_geom_bond_site_symmetry_2
C1 O1 1.258(5) .
C1 O2 1.269(5) .
C1 C2 1.505(5) .
C1 Cd1 2.747(4) 2_766
C2 C3 1.398(6) .
C2 C7 1.413(6) .
C3 C4 1.389(6) .
C3 H3 0.9300 .
C4 C5 1.387(6) .
C4 S1 1.775(4) .
C5 C6 1.400(6) .
C5 H5 0.9300 .
C6 C7 1.394(6) .
C6 H6 0.9300 .
C7 N1 1.404(5) .
C8 C9 1.341(7) .
C8 N2 1.372(6) .
C8 H8 0.9300 .
C9 N3 1.364(7) .
C9 H9 0.9300 .
C10 N2 1.314(7) .
C10 N3 1.333(6) .
C10 H10 0.9300 .
C11 C12 1.459(8) .
C11 N3 1.479(6) .
C11 H11A 0.9700 .
C11 H11B 0.9700 .
C12 C12 1.520(10) 2_876
C12 H12A 0.9700 .
C12 H12B 0.9700 .
C13 C15 1.357(8) .
C13 N4 1.377(7) .
C13 H13 0.9300 .
C14 N4 1.313(6) .
C14 N5 1.339(6) .
C14 H14 0.9300 .
C15 N5 1.364(7) .
C15 H15 0.9300 .
C16 N5 1.468(6) .
C16 C17 1.500(9) .
C16 H16A 0.9700 .
C16 H16B 0.9700 .
C17 C17 1.526(9) 2_565
C17 H17A 0.9700 .
C17 H17B 0.9700 .
Cd1 N4 2.250(4) .
Cd1 O3 2.277(3) .
Cd1 N2 2.299(4) .
Cd1 O2 2.377(3) 2_766
Cd1 O1 2.456(3) 2_766
Cd1 N1 2.458(3) 1_455
Cd1 C1 2.747(4) 2_766
N1 Cd1 2.458(3) 1_655
N1 H1A 0.8600 .
N1 H1B 0.8600 .
O1 Cd1 2.456(3) 2_766
O2 Cd1 2.377(3) 2_766
O3 S1 1.473(3) .
O4 S1 1.454(3) .
O5 S1 1.441(3) .

loop_
_geom_torsion_atom_site_label_1
_geom_torsion_atom_site_label_2
_geom_torsion_atom_site_label_3
_geom_torsion_atom_site_label_4
_geom_torsion
_geom_torsion_site_symmetry_1
_geom_torsion_site_symmetry_2
_geom_torsion_site_symmetry_3
_geom_torsion_site_symmetry_4
O1 C1 C2 C3 -31.7(5) . . . .
O2 C1 C2 C3 143.8(4) . . . .
Cd1 C1 C2 C3 65.0(12) 2_766 . . .
O1 C1 C2 C7 154.5(4) . . . .
O2 C1 C2 C7 -30.0(5) . . . .
Cd1 C1 C2 C7 -108.8(11) 2_766 . . .
C7 C2 C3 C4 1.5(6) . . . .
C1 C2 C3 C4 -172.5(4) . . . .
C2 C3 C4 C5 -1.5(6) . . . .
C2 C3 C4 S1 177.1(3) . . . .
C3 C4 C5 C6 0.4(6) . . . .
S1 C4 C5 C6 -178.1(3) . . . .
C4 C5 C6 C7 0.6(7) . . . .
C5 C6 C7 N1 -177.2(4) . . . .
C5 C6 C7 C2 -0.6(6) . . . .
C3 C2 C7 C6 -0.5(6) . . . .
C1 C2 C7 C6 173.2(4) . . . .
C3 C2 C7 N1 176.2(3) . . . .
C1 C2 C7 N1 -10.1(6) . . . .
N2 C8 C9 N3 -0.3(7) . . . .
N3 C11 C12 C12 173.2(6) . . . 2_876
N4 C13 C15 N5 -0.7(8) . . . .
N5 C16 C17 C17 -178.1(5) . . . 2_565
C6 C7 N1 Cd1 88.2(4) . . . 1_655
C2 C7 N1 Cd1 -88.4(4) . . . 1_655
N3 C10 N2 C8 1.9(7) . . . .
N3 C10 N2 Cd1 -169.1(4) . . . .
C9 C8 N2 C10 -1.0(7) . . . .
C9 C8 N2 Cd1 169.0(4) . . . .
N4 Cd1 N2 C10 177.6(5) . . . .
O3 Cd1 N2 C10 -81.2(5) . . . .
O2 Cd1 N2 C10 76.7(5) 2_766 . . .
O1 Cd1 N2 C10 22.6(5) 2_766 . . .
N1 Cd1 N2 C10 3.9(8) 1_455 . . .
C1 Cd1 N2 C10 50.1(5) 2_766 . . .
N4 Cd1 N2 C8 9.0(6) . . . .
O3 Cd1 N2 C8 110.3(5) . . . .
O2 Cd1 N2 C8 -91.8(5) 2_766 . . .
O1 Cd1 N2 C8 -145.9(5) 2_766 . . .
N1 Cd1 N2 C8 -164.6(4) 1_455 . . .
C1 Cd1 N2 C8 -118.4(5) 2_766 . . .
N2 C10 N3 C9 -2.1(7) . . . .
N2 C10 N3 C11 172.0(5) . . . .
C8 C9 N3 C10 1.4(7) . . . .
C8 C9 N3 C11 -172.6(6) . . . .
C12 C11 N3 C10 130.0(6) . . . .
C12 C11 N3 C9 -57.1(8) . . . .
N5 C14 N4 C13 -0.2(6) . . . .
N5 C14 N4 Cd1 -179.6(3) . . . .
C15 C13 N4 C14 0.6(7) . . . .
C15 C13 N4 Cd1 179.9(4) . . . .
O3 Cd1 N4 C14 117.6(4) . . . .
N2 Cd1 N4 C14 -147.6(4) . . . .
O2 Cd1 N4 C14 -55.7(4) 2_766 . . .
O1 Cd1 N4 C14 -53.7(6) 2_766 . . .
N1 Cd1 N4 C14 30.1(4) 1_455 . . .
C1 Cd1 N4 C14 -58.5(5) 2_766 . . .
O3 Cd1 N4 C13 -61.6(5) . . . .
N2 Cd1 N4 C13 33.2(5) . . . .
O2 Cd1 N4 C13 125.1(5) 2_766 . . .
O1 Cd1 N4 C13 127.1(5) 2_766 . . .
N1 Cd1 N4 C13 -149.1(5) 1_455 . . .
C1 Cd1 N4 C13 122.2(5) 2_766 . . .
N4 C14 N5 C15 -0.2(7) . . . .
N4 C14 N5 C16 173.9(5) . . . .
C13 C15 N5 C14 0.5(8) . . . .
C13 C15 N5 C16 -173.5(6) . . . .
C17 C16 N5 C14 -88.1(7) . . . .
C17 C16 N5 C15 84.8(8) . . . .
O2 C1 O1 Cd1 -10.8(4) . . . 2_766
C2 C1 O1 Cd1 164.5(3) . . . 2_766
O1 C1 O2 Cd1 11.2(4) . . . 2_766
C2 C1 O2 Cd1 -164.1(3) . . . 2_766
N4 Cd1 O3 S1 -137.2(3) . . . .
N2 Cd1 O3 S1 122.1(3) . . . .
O2 Cd1 O3 S1 25.0(5) 2_766 . . .
O1 Cd1 O3 S1 39.0(3) 2_766 . . .
N1 Cd1 O3 S1 -37.0(3) 1_455 . . .
C1 Cd1 O3 S1 38.7(4) 2_766 . . .
Cd1 O3 S1 O5 146.9(3) . . . .
Cd1 O3 S1 O4 16.7(4) . . . .
Cd1 O3 S1 C4 -97.5(3) . . . .
C5 C4 S1 O5 -3.1(4) . . . .
C3 C4 S1 O5 178.4(3) . . . .
C5 C4 S1 O4 120.3(4) . . . .
C3 C4 S1 O4 -58.2(4) . . . .
C5 C4 S1 O3 -122.1(4) . . . .
C3 C4 S1 O3 59.4(4) . . . .
